data_4510682
loop_
_publ_author_name
'All\~ao Cassaro, Rafael A.'
'Ciattini, Samuele'
'Soriano, Stephane'
'Amorim, H\'elio S.'
'Speziali, Nivaldo L.'
'Andruh, Marius'
'Vaz, Maria G. F.'

_publ_section_title
;
 An Angular Bis-Oxamate Tecton for the Construction of Heterobimetallic
 Coordination Polymers
;
_journal_issue 7
_journal_name_full 'Crystal Growth &amp; Design'
_journal_page_first 2711
_journal_paper_doi 10.1021/cg400547a
_journal_volume 13
_journal_year 2013
_chemical_formula_sum 'C16 H8 Cu N2 Na2 O12.88 S'
_chemical_formula_weight 575.82
_space_group_IT_number 70
_symmetry_cell_setting orthorhombic
_symmetry_space_group_name_Hall '-F 2uv 2vw'
_symmetry_space_group_name_H-M 'F d d d :2'
_atom_sites_solution_hydrogens geom
_atom_sites_solution_primary direct
_atom_sites_solution_secondary difmap
_audit_creation_method SHELXL-97
_audit_update_record
;
2013-03-17 # Formatted by publCIF
;
_cell_angle_alpha 90.00
_cell_angle_beta 90.00
_cell_angle_gamma 90.00
_cell_formula_units_Z 32
_cell_length_a 17.5187(6)
_cell_length_b 26.0111(5)
_cell_length_c 39.6741(11)
_cell_measurement_reflns_used 21304
_cell_measurement_temperature 122(4)
_cell_measurement_theta_max 29.6426
_cell_measurement_theta_min 1.8686
_cell_volume 18078.7(9)
_computing_cell_refinement
;
CrysAlisPro, Agilent Technologies,
Version 1.171.35.21 (release 20-01-2012 CrysAlis171 .NET)
(compiled Jan 23 2012,18:06:46)
;
_computing_data_collection
;
CrysAlisPro, Agilent Technologies,
Version 1.171.35.21 (release 20-01-2012 CrysAlis171 .NET)
(compiled Jan 23 2012,18:06:46)
;
_computing_data_reduction
;
CrysAlisPro, Agilent Technologies,
Version 1.171.35.21 (release 20-01-2012 CrysAlis171 .NET)
(compiled Jan 23 2012,18:06:46)
;
_computing_structure_refinement 'SHELXL-97 (Sheldrick, 1997)'
_diffrn_ambient_temperature 122(4)
_diffrn_detector_area_resol_mean 10.4186
_diffrn_measured_fraction_theta_full 1.000
_diffrn_measured_fraction_theta_max 1.000
_diffrn_measurement_device_type 'Xcalibur, Atlas, Gemini ultra'
_diffrn_measurement_method '\w scans'
_diffrn_radiation_monochromator graphite
_diffrn_radiation_source 'fine-focus sealed tube'
_diffrn_radiation_type MoK\a
_diffrn_radiation_wavelength 0.71073
_diffrn_reflns_av_R_equivalents 0.0726
_diffrn_reflns_av_sigmaI/netI 0.0244
_diffrn_reflns_limit_h_max 22
_diffrn_reflns_limit_h_min -22
_diffrn_reflns_limit_k_max 32
_diffrn_reflns_limit_k_min -32
_diffrn_reflns_limit_l_max 50
_diffrn_reflns_limit_l_min -50
_diffrn_reflns_number 88298
_diffrn_reflns_theta_full 26.73
_diffrn_reflns_theta_max 26.73
_diffrn_reflns_theta_min 1.87
_exptl_absorpt_coefficient_mu 1.167
_exptl_absorpt_correction_T_max 1.00000
_exptl_absorpt_correction_T_min 0.68598
_exptl_absorpt_correction_type multi-scan
_exptl_absorpt_process_details
;
CrysAlisPro, Agilent Technologies,
Version 1.171.35.21 (release 20-01-2012 CrysAlis171 .NET)
(compiled Jan 23 2012,18:06:46)
Empirical absorption correction using spherical harmonics,
 implemented in SCALE3 ABSPACK scaling algorithm.
;
_exptl_crystal_colour purple
_exptl_crystal_density_diffrn 1.692
_exptl_crystal_density_method 'not measured'
_exptl_crystal_description platelet
_exptl_crystal_F_000 9216
_exptl_crystal_size_max 0.32
_exptl_crystal_size_mid 0.27
_exptl_crystal_size_min 0.10
_refine_diff_density_max 1.195
_refine_diff_density_min -0.958
_refine_diff_density_rms 0.294
_refine_ls_extinction_method none
_refine_ls_goodness_of_fit_ref 1.060
_refine_ls_hydrogen_treatment constr
_refine_ls_matrix_type full
_refine_ls_number_parameters 384
_refine_ls_number_reflns 4799
_refine_ls_number_restraints 51
_refine_ls_restrained_S_all 1.055
_refine_ls_R_factor_all 0.1077
_refine_ls_R_factor_gt 0.0843
_refine_ls_shift/su_max 0.001
_refine_ls_shift/su_mean 0.000
_refine_ls_structure_factor_coef Fsqd
_refine_ls_weighting_details 'calc w=1/[\s^2^(Fo^2^)+(0.1145P)^2^+393.9301P] where P=(Fo^2^+2Fc^2^)/3'
_refine_ls_weighting_scheme calc
_refine_ls_wR_factor_gt 0.2253
_refine_ls_wR_factor_ref 0.2498
_reflns_number_gt 3745
_reflns_number_total 4799
_reflns_threshold_expression >2sigma(I)
_cod_data_source_file cg400547a_si_002.cif
_cod_data_source_block shelxl
_cod_original_sg_symbol_H-M Fddd
_cod_database_code 4510682

loop_
_symmetry_equiv_pos_as_xyz
'x, y, z'
'-x+1/4, -y+1/4, z'
'x, -y+1/4, -z+1/4'
'-x+1/4, y, -z+1/4'
'x, y+1/2, z+1/2'
'-x+1/4, -y+3/4, z+1/2'
'x, -y+3/4, -z+3/4'
'-x+1/4, y+1/2, -z+3/4'
'x+1/2, y, z+1/2'
'-x+3/4, -y+1/4, z+1/2'
'x+1/2, -y+1/4, -z+3/4'
'-x+3/4, y, -z+3/4'
'x+1/2, y+1/2, z'
'-x+3/4, -y+3/4, z'
'x+1/2, -y+3/4, -z+1/4'
'-x+3/4, y+1/2, -z+1/4'
'-x, -y, -z'
'x-1/4, y-1/4, -z'
'-x, y-1/4, z-1/4'
'x-1/4, -y, z-1/4'
'-x, -y+1/2, -z+1/2'
'x-1/4, y+1/4, -z+1/2'
'-x, y+1/4, z+1/4'
'x-1/4, -y+1/2, z+1/4'
'-x+1/2, -y, -z+1/2'
'x+1/4, y-1/4, -z+1/2'
'-x+1/2, y-1/4, z+1/4'
'x+1/4, -y, z+1/4'
'-x+1/2, -y+1/2, -z'
'x+1/4, y+1/4, -z'
'-x+1/2, y+1/4, z-1/4'
'x+1/4, -y+1/2, z-1/4'

loop_
_atom_site_label
_atom_site_type_symbol
_atom_site_fract_x
_atom_site_fract_y
_atom_site_fract_z
_atom_site_U_iso_or_equiv
_atom_site_adp_type
_atom_site_occupancy
_atom_site_symmetry_multiplicity
_atom_site_calc_flag
_atom_site_refinement_flags
_atom_site_disorder_assembly
_atom_site_disorder_group
Cu1 Cu 1.1250 0.27292(4) 1.1250 0.0520(4) Uani 1 2 d S . .
Cu2 Cu 1.1250 -0.3750 1.35581(2) 0.0376(3) Uani 1 2 d S . .
S1 S 0.88833(13) -0.04465(6) 1.32293(4) 0.0581(5) Uani 1 1 d . . .
Na1 Na 1.0000 0.2500 1.2500 0.0732(15) Uani 1 2 d S . .
Na2 Na 1.2016(5) -0.1686(2) 1.37516(19) 0.082(2) Uani 0.50 1 d P . .
Na3 Na 0.9976(2) -0.1250 1.3750 0.0550(9) Uani 1 2 d S . .
O1 O 1.0910(4) 0.21790(18) 1.15400(15) 0.083(2) Uani 1 1 d . . .
O2 O 1.0456(5) 0.2055(2) 1.20591(17) 0.109(3) Uani 1 1 d . . .
O3 O 0.9460(5) 0.19084(18) 1.28309(14) 0.093(2) Uani 1 1 d . . .
O4 O 0.9586(5) -0.06597(18) 1.33637(13) 0.084(2) Uani 1 1 d . . .
OW1 O 1.1098(5) -0.1304(4) 1.4082(3) 0.158(4) Uani 1 1 d . . .
O5 O 1.1825(4) -0.2313(2) 1.33255(14) 0.0755(17) Uani 1 1 d . . .
O6 O 1.1404(3) -0.32593(17) 1.39196(11) 0.0522(12) Uani 1 1 d . . .
O7 O 1.1618(4) -0.24374(19) 1.40092(14) 0.0750(17) Uani 1 1 d . . .
OW2 O 1.2788(6) -0.1417(3) 1.3356(4) 0.161(5) Uani 1 1 d . . .
O8 O 0.8171(4) -0.0636(2) 1.33522(13) 0.085(2) Uani 1 1 d . . .
OW3 O 0.8859(6) 0.2611(5) 1.2201(2) 0.139(4) Uani 1 1 d . . .
N1 N 1.1448(3) -0.31586(18) 1.32650(13) 0.0392(11) Uani 1 1 d . . .
N2 N 0.9003(3) 0.18250(18) 1.33721(15) 0.0472(13) Uani 1 1 d . . .
C1A C 1.1454(6) -0.3120(6) 1.2905(2) 0.040(9) Uani 0.663(17) 1 d PD . 1
C2A C 1.2131(6) -0.3014(4) 1.2735(2) 0.044(3) Uani 0.663(17) 1 d PD . 1
H12A H 1.2579 -0.2967 1.2858 0.053 Uiso 0.663(17) 1 calc PR . 1
C3A C 1.2146(6) -0.2976(5) 1.2386(2) 0.044(3) Uani 0.663(17) 1 d PD . 1
H13A H 1.2602 -0.2908 1.2275 0.052 Uiso 0.663(17) 1 calc PR . 1
C4A C 1.1476(8) -0.3042(11) 1.2206(3) 0.042(4) Uani 0.663(17) 1 d PD . 1
C5A C 1.0793(6) -0.3145(5) 1.2370(2) 0.041(3) Uani 0.663(17) 1 d PD . 1
H15A H 1.0345 -0.3189 1.2247 0.050 Uiso 0.663(17) 1 calc PR . 1
C6A C 1.0786(5) -0.3183(5) 1.2720(2) 0.041(2) Uani 0.663(17) 1 d PD . 1
H16A H 1.0330 -0.3251 1.2832 0.049 Uiso 0.663(17) 1 calc PR . 1
C1B C 1.1437(9) -0.3099(10) 1.2905(5) 0.034(16) Uani 0.337(17) 1 d PD . 2
C2B C 1.1991(11) -0.3313(8) 1.2696(4) 0.045(5) Uani 0.337(17) 1 d PD . 2
H12B H 1.2401 -0.3491 1.2788 0.054 Uiso 0.337(17) 1 calc PR . 2
C3B C 1.1929(10) -0.3261(8) 1.2349(4) 0.039(5) Uani 0.337(17) 1 d PD . 2
H13B H 1.2301 -0.3400 1.2209 0.047 Uiso 0.337(17) 1 calc PR . 2
C4B C 1.1314(15) -0.3000(17) 1.2212(5) 0.029(8) Uani 0.337(17) 1 d PD . 2
C5B C 1.0736(9) -0.2819(10) 1.2418(4) 0.045(6) Uani 0.337(17) 1 d PD . 2
H15B H 1.0307 -0.2666 1.2324 0.054 Uiso 0.337(17) 1 calc PR . 2
C6B C 1.0794(11) -0.2867(10) 1.2766(4) 0.047(6) Uani 0.337(17) 1 d PD . 2
H16B H 1.0407 -0.2744 1.2904 0.057 Uiso 0.337(17) 1 calc PR . 2
C7 C 0.8910(4) 0.0223(2) 1.32909(14) 0.0423(14) Uani 1 1 d D . .
C8 C 0.9619(4) 0.0472(2) 1.32604(15) 0.0454(14) Uani 1 1 d D . .
H108 H 1.0064 0.0285 1.3224 0.054 Uiso 1 1 calc R . .
C9 C 0.9638(4) 0.1001(2) 1.32864(15) 0.0421(13) Uani 1 1 d D . .
H109 H 1.0101 0.1173 1.3266 0.051 Uiso 1 1 calc R . .
C10 C 0.8971(4) 0.1280(2) 1.33430(15) 0.0393(13) Uani 1 1 d D . .
C11 C 0.8285(4) 0.1023(2) 1.33767(16) 0.0434(14) Uani 1 1 d D . .
H111 H 0.7841 0.1209 1.3416 0.052 Uiso 1 1 calc R . .
C12 C 0.8248(4) 0.0495(2) 1.33530(16) 0.0436(14) Uani 1 1 d D . .
H112 H 0.7785 0.0325 1.3378 0.052 Uiso 1 1 calc R . .
C19 C 1.1623(4) -0.2734(2) 1.34378(17) 0.0473(15) Uani 1 1 d . . .
C23 C 1.1544(4) -0.2806(3) 1.38201(18) 0.0538(17) Uani 1 1 d . . .
C24 C 1.0690(6) 0.2334(3) 1.1831(2) 0.079(3) Uani 1 1 d . . .
C25 C 0.9264(5) 0.2080(2) 1.3107(2) 0.064(2) Uani 1 1 d . . .
OW4A O 0.8767(9) 0.1237(6) 1.2318(4) 0.097(3) Uani 0.525(12) 1 d PU A 1
OW4B O 0.8803(10) 0.0836(7) 1.2420(4) 0.097(3) Uani 0.475(12) 1 d PU A 2
Na5 Na 0.1250 0.1250 1.1250 0.060(5) Uiso 0.45(2) 4 d SP . .
OW5 O 0.012(2) 0.1950(16) 0.0178(10) 0.211(15) Uiso 0.403(9) 1 d P . .
Na4 Na 0.0927(11) 0.1291(9) 0.0359(5) 0.188(9) Uiso 0.403(9) 1 d P . .
OW6 O 0.8412(19) 0.3624(14) 1.2382(9) 0.189(14) Uiso 0.403(9) 1 d P . .

loop_
_atom_site_aniso_label
_atom_site_aniso_U_11
_atom_site_aniso_U_22
_atom_site_aniso_U_33
_atom_site_aniso_U_23
_atom_site_aniso_U_13
_atom_site_aniso_U_12
Cu1 0.0727(8) 0.0203(5) 0.0630(7) 0.000 0.0255(6) 0.000
Cu2 0.0495(6) 0.0275(5) 0.0358(5) 0.000 0.000 0.0117(4)
S1 0.1173(16) 0.0210(7) 0.0359(8) 0.0000(6) 0.0000(9) -0.0112(8)
Na1 0.150(4) 0.0248(17) 0.045(2) 0.0060(14) 0.044(2) 0.001(2)
Na2 0.123(6) 0.034(3) 0.088(5) -0.006(3) 0.006(4) -0.012(3)
Na3 0.059(2) 0.0379(18) 0.068(2) 0.0134(17) 0.000 0.000
O1 0.143(6) 0.025(2) 0.081(4) 0.003(2) 0.053(4) 0.006(3)
O2 0.219(9) 0.030(3) 0.078(4) 0.016(3) 0.058(5) 0.014(4)
O3 0.192(7) 0.025(2) 0.061(3) 0.004(2) 0.040(4) 0.010(3)
O4 0.175(7) 0.028(2) 0.050(3) -0.004(2) -0.027(4) 0.024(3)
OW1 0.092(6) 0.140(9) 0.242(13) -0.016(9) -0.041(7) -0.015(6)
O5 0.116(5) 0.043(3) 0.067(3) 0.000(2) -0.007(3) -0.024(3)
O6 0.076(3) 0.037(2) 0.044(2) -0.0061(19) -0.006(2) 0.020(2)
O7 0.125(5) 0.041(3) 0.059(3) -0.012(2) -0.015(3) 0.009(3)
OW2 0.125(7) 0.066(5) 0.291(15) -0.010(7) -0.004(9) -0.002(5)
O8 0.156(6) 0.047(3) 0.052(3) -0.008(2) 0.029(3) -0.050(4)
OW3 0.149(8) 0.189(10) 0.079(5) -0.015(6) 0.024(5) -0.030(7)
N1 0.048(3) 0.029(2) 0.041(3) 0.001(2) -0.004(2) 0.001(2)
N2 0.058(3) 0.023(2) 0.061(3) -0.001(2) 0.012(3) 0.006(2)
C1A 0.067(17) 0.027(12) 0.025(10) 0.007(8) 0.003(8) -0.002(9)
C2A 0.050(6) 0.038(6) 0.044(5) 0.006(4) -0.003(4) -0.004(5)
C3A 0.047(6) 0.036(6) 0.048(5) 0.009(4) 0.010(4) 0.000(5)
C4A 0.062(9) 0.022(7) 0.043(8) 0.007(6) 0.004(6) 0.003(8)
C5A 0.046(5) 0.033(6) 0.045(5) -0.001(4) -0.004(4) -0.003(4)
C6A 0.044(5) 0.036(6) 0.042(5) 0.005(4) -0.001(4) -0.006(4)
C1B 0.011(14) 0.017(19) 0.07(4) -0.016(16) -0.007(14) 0.001(11)
C2B 0.047(11) 0.030(11) 0.057(12) 0.018(9) -0.015(9) -0.002(8)
C3B 0.031(9) 0.021(10) 0.065(12) -0.002(8) 0.001(8) -0.001(8)
C4B 0.033(10) 0.019(14) 0.035(14) -0.008(9) 0.003(9) 0.002(9)
C5B 0.040(10) 0.044(14) 0.050(11) 0.017(10) 0.016(8) 0.016(9)
C6B 0.061(13) 0.034(13) 0.047(11) 0.014(9) 0.015(9) 0.018(10)
C7 0.069(4) 0.023(3) 0.035(3) 0.000(2) 0.000(3) -0.009(3)
C8 0.057(4) 0.029(3) 0.051(3) -0.003(3) -0.002(3) 0.003(3)
C9 0.046(3) 0.028(3) 0.052(3) -0.001(2) 0.006(3) -0.002(2)
C10 0.053(3) 0.024(3) 0.041(3) 0.002(2) 0.002(3) -0.001(2)
C11 0.046(3) 0.035(3) 0.049(3) -0.002(3) 0.002(3) 0.001(3)
C12 0.044(3) 0.039(3) 0.048(3) -0.004(3) 0.001(3) -0.009(3)
C19 0.053(4) 0.040(3) 0.050(4) 0.001(3) -0.005(3) -0.002(3)
C23 0.067(4) 0.039(3) 0.055(4) -0.006(3) -0.010(3) 0.010(3)
C24 0.135(8) 0.025(3) 0.075(5) 0.011(3) 0.038(5) 0.010(4)
C25 0.104(6) 0.023(3) 0.066(5) 0.006(3) 0.019(4) 0.007(3)
OW4A 0.119(8) 0.088(7) 0.082(7) -0.007(6) -0.009(6) -0.001(7)
OW4B 0.119(8) 0.088(7) 0.082(7) -0.007(6) -0.009(6) -0.001(7)

loop_
_atom_type_symbol
_atom_type_description
_atom_type_scat_dispersion_real
_atom_type_scat_dispersion_imag
_atom_type_scat_source
C C 0.0033 0.0016 'International Tables Vol C Tables 4.2.6.8 and 6.1.1.4'
H H 0.0000 0.0000 'International Tables Vol C Tables 4.2.6.8 and 6.1.1.4'
Cu Cu 0.3201 1.2651 'International Tables Vol C Tables 4.2.6.8 and 6.1.1.4'
N N 0.0061 0.0033 'International Tables Vol C Tables 4.2.6.8 and 6.1.1.4'
Na Na 0.0362 0.0249 'International Tables Vol C Tables 4.2.6.8 and 6.1.1.4'
O O 0.0106 0.0060 'International Tables Vol C Tables 4.2.6.8 and 6.1.1.4'
S S 0.1246 0.1234 'International Tables Vol C Tables 4.2.6.8 and 6.1.1.4'

loop_
_geom_angle_atom_site_label_1
_geom_angle_atom_site_label_2
_geom_angle_atom_site_label_3
_geom_angle
_geom_angle_site_symmetry_1
_geom_angle_site_symmetry_3
O1 Cu1 O1 84.3(3) . 4_757
O1 Cu1 N2 85.0(2) . 21_757
O1 Cu1 N2 166.2(3) 4_757 21_757
O1 Cu1 N2 166.2(3) . 32
O1 Cu1 N2 85.0(2) 4_757 32
N2 Cu1 N2 106.9(3) 21_757 32
O6 Cu2 O6 84.6(3) . 2_745
O6 Cu2 N1 168.7(2) . 2_745
O6 Cu2 N1 84.1(2) 2_745 2_745
O6 Cu2 N1 84.1(2) . .
O6 Cu2 N1 168.7(2) 2_745 .
N1 Cu2 N1 107.2(3) 2_745 .
O8 S1 O4 119.0(4) . .
O8 S1 C4A 111.7(6) . 22_557
O4 S1 C4A 103.3(6) . 22_557
O8 S1 C7 108.5(3) . .
O4 S1 C7 107.7(3) . .
C4A S1 C7 105.9(10) 22_557 .
O8 S1 C4B 104.6(13) . 22_557
O4 S1 C4B 113.2(6) . 22_557
C4A S1 C4B 10.0(8) 22_557 22_557
C7 S1 C4B 102.6(15) . 22_557
O3 Na1 O3 180.000(2) . 21_757
O3 Na1 O2 104.7(2) . .
O3 Na1 O2 75.35(19) 21_757 .
O3 Na1 O2 75.35(19) . 21_757
O3 Na1 O2 104.7(2) 21_757 21_757
O2 Na1 O2 180.0(2) . 21_757
O3 Na1 OW3 91.2(3) . .
O3 Na1 OW3 88.8(3) 21_757 .
O2 Na1 OW3 88.4(3) . .
O2 Na1 OW3 91.6(3) 21_757 .
O3 Na1 OW3 88.8(3) . 21_757
O3 Na1 OW3 91.2(3) 21_757 21_757
O2 Na1 OW3 91.6(3) . 21_757
O2 Na1 OW3 88.4(3) 21_757 21_757
OW3 Na1 OW3 180.000(3) . 21_757
O3 Na1 C25 22.69(19) . .
O3 Na1 C25 157.31(19) 21_757 .
O2 Na1 C25 127.03(19) . .
O2 Na1 C25 52.97(19) 21_757 .
OW3 Na1 C25 95.0(3) . .
OW3 Na1 C25 85.0(3) 21_757 .
O3 Na1 C25 157.31(19) . 21_757
O3 Na1 C25 22.69(19) 21_757 21_757
O2 Na1 C25 52.97(19) . 21_757
O2 Na1 C25 127.03(19) 21_757 21_757
OW3 Na1 C25 85.0(3) . 21_757
OW3 Na1 C25 95.0(3) 21_757 21_757
C25 Na1 C25 180.000(2) . 21_757
O3 Na1 C24 53.01(19) . 21_757
O3 Na1 C24 126.99(19) 21_757 21_757
O2 Na1 C24 157.37(19) . 21_757
O2 Na1 C24 22.63(19) 21_757 21_757
OW3 Na1 C24 95.0(3) . 21_757
OW3 Na1 C24 85.0(3) 21_757 21_757
C25 Na1 C24 30.44(18) . 21_757
C25 Na1 C24 149.56(18) 21_757 21_757
O3 Na1 C24 126.99(19) . .
O3 Na1 C24 53.01(19) 21_757 .
O2 Na1 C24 22.63(19) . .
O2 Na1 C24 157.37(19) 21_757 .
OW3 Na1 C24 85.0(3) . .
OW3 Na1 C24 95.0(3) 21_757 .
C25 Na1 C24 149.57(18) . .
C25 Na1 C24 30.43(18) 21_757 .
C24 Na1 C24 180.000(3) 21_757 .
O3 Na1 Na4 101.4(3) . 23_656
O3 Na1 Na4 78.6(3) 21_757 23_656
O2 Na1 Na4 149.0(4) . 23_656
O2 Na1 Na4 31.0(4) 21_757 23_656
OW3 Na1 Na4 74.3(4) . 23_656
OW3 Na1 Na4 105.7(4) 21_757 23_656
C25 Na1 Na4 80.9(3) . 23_656
C25 Na1 Na4 99.1(3) 21_757 23_656
C24 Na1 Na4 52.3(3) 21_757 23_656
C24 Na1 Na4 127.7(3) . 23_656
O3 Na1 Na4 78.6(3) . 3_656
O3 Na1 Na4 101.4(3) 21_757 3_656
O2 Na1 Na4 31.0(4) . 3_656
O2 Na1 Na4 149.0(4) 21_757 3_656
OW3 Na1 Na4 105.7(4) . 3_656
OW3 Na1 Na4 74.3(4) 21_757 3_656
C25 Na1 Na4 99.1(3) . 3_656
C25 Na1 Na4 80.9(3) 21_757 3_656
C24 Na1 Na4 127.7(3) 21_757 3_656
C24 Na1 Na4 52.3(3) . 3_656
Na4 Na1 Na4 180.000(4) 23_656 3_656
OW2 Na2 Na2 71.1(4) . 7_547
OW2 Na2 OW1 134.7(5) . .
Na2 Na2 OW1 64.6(4) 7_547 .
OW2 Na2 O7 140.7(4) . .
Na2 Na2 O7 147.9(5) 7_547 .
OW1 Na2 O7 84.4(4) . .
OW2 Na2 O5 78.2(4) . .
Na2 Na2 O5 133.1(5) 7_547 .
OW1 Na2 O5 127.1(5) . .
O7 Na2 O5 72.0(2) . .
OW2 Na2 OW1 81.5(4) . 7_547
Na2 Na2 OW1 58.3(4) 7_547 7_547
OW1 Na2 OW1 67.8(6) . 7_547
O7 Na2 OW1 118.8(5) . 7_547
O5 Na2 OW1 83.1(4) . 7_547
OW2 Na2 OW2 85.2(6) . 7_547
Na2 Na2 OW2 53.0(3) 7_547 7_547
OW1 Na2 OW2 76.2(4) . 7_547
O7 Na2 OW2 113.8(4) . 7_547
O5 Na2 OW2 156.7(5) . 7_547
OW1 Na2 OW2 110.7(4) 7_547 7_547
OW2 Na2 O1 84.7(4) . 28
Na2 Na2 O1 115.6(2) 7_547 28
OW1 Na2 O1 122.6(4) . 28
O7 Na2 O1 73.4(3) . 28
O5 Na2 O1 95.4(3) . 28
OW1 Na2 O1 166.1(4) 7_547 28
OW2 Na2 O1 66.6(3) 7_547 28
OW2 Na2 C23 122.6(4) . .
Na2 Na2 C23 163.5(3) 7_547 .
OW1 Na2 C23 99.9(4) . .
O7 Na2 C23 21.4(2) . .
O5 Na2 C23 50.7(2) . .
OW1 Na2 C23 111.7(4) 7_547 .
OW2 Na2 C23 131.9(4) 7_547 .
O1 Na2 C23 77.1(2) 28 .
OW2 Na2 C19 97.5(4) . .
Na2 Na2 C19 152.1(5) 7_547 .
OW1 Na2 C19 117.2(4) . .
O7 Na2 C19 50.4(2) . .
O5 Na2 C19 21.64(19) . .
OW1 Na2 C19 95.5(4) 7_547 .
OW2 Na2 C19 153.7(4) 7_547 .
O1 Na2 C19 87.6(2) 28 .
C23 Na2 C19 29.04(19) . .
OW2 Na2 Na5 46.2(4) . 25_657
Na2 Na2 Na5 69.53(11) 7_547 25_657
OW1 Na2 Na5 120.4(3) . 25_657
O7 Na2 Na5 125.4(4) . 25_657
O5 Na2 Na5 111.8(3) . 25_657
OW1 Na2 Na5 115.7(3) 7_547 25_657
OW2 Na2 Na5 45.6(3) 7_547 25_657
O1 Na2 Na5 52.05(17) 28 25_657
C23 Na2 Na5 126.2(3) . 25_657
C19 Na2 Na5 121.3(3) . 25_657
OW2 Na2 Na3 119.4(4) . .
Na2 Na2 Na3 72.40(9) 7_547 .
OW1 Na2 Na3 37.2(3) . .
O7 Na2 Na3 88.2(3) . .
O5 Na2 Na3 94.1(3) . .
OW1 Na2 Na3 38.1(3) 7_547 .
OW2 Na2 Na3 108.4(3) 7_547 .
O1 Na2 Na3 155.5(3) 28 .
C23 Na2 Na3 91.8(2) . .
C19 Na2 Na3 93.1(2) . .
Na5 Na2 Na3 141.93(18) 25_657 .
O4 Na3 O4 145.1(5) 7_547 .
O4 Na3 OW1 80.5(4) 7_547 .
O4 Na3 OW1 131.5(4) . .
O4 Na3 OW1 131.5(4) 7_547 7_547
O4 Na3 OW1 80.5(4) . 7_547
OW1 Na3 OW1 67.9(7) . 7_547
O4 Na3 O8 81.9(2) 7_547 14_645
O4 Na3 O8 82.6(2) . 14_645
OW1 Na3 O8 133.2(3) . 14_645
OW1 Na3 O8 93.6(4) 7_547 14_645
O4 Na3 O8 82.6(2) 7_547 12_657
O4 Na3 O8 81.9(2) . 12_657
OW1 Na3 O8 93.6(4) . 12_657
OW1 Na3 O8 133.2(3) 7_547 12_657
O8 Na3 O8 126.4(4) 14_645 12_657
O4 Na3 Na2 94.6(2) 7_547 .
O4 Na3 Na2 119.4(3) . .
OW1 Na3 Na2 35.9(3) . .
OW1 Na3 Na2 39.5(3) 7_547 .
O8 Na3 Na2 103.8(2) 14_645 .
O8 Na3 Na2 128.4(2) 12_657 .
O4 Na3 Na2 119.4(3) 7_547 7_547
O4 Na3 Na2 94.6(2) . 7_547
OW1 Na3 Na2 39.5(3) . 7_547
OW1 Na3 Na2 35.9(3) 7_547 7_547
O8 Na3 Na2 128.4(2) 14_645 7_547
O8 Na3 Na2 103.8(2) 12_657 7_547
Na2 Na3 Na2 35.20(18) . 7_547
C24 O1 Cu1 113.4(4) . .
C24 O1 Na5 136.0(4) . 1_655
Cu1 O1 Na5 109.6(2) . 1_655
C24 O1 Na2 103.6(7) . 20
Cu1 O1 Na2 110.0(3) . 20
Na5 O1 Na2 68.80(19) 1_655 20
C24 O2 Na1 112.8(5) . .
C24 O2 Na4 122.1(8) . 3_656
Na1 O2 Na4 119.7(6) . 3_656
C24 O2 Na4 105.6(8) . 4_656
Na1 O2 Na4 121.5(6) . 4_656
Na4 O2 Na4 23.9(9) 3_656 4_656
C25 O3 Na1 113.0(5) . .
S1 O4 Na3 139.5(5) . .
Na2 OW1 Na3 106.9(6) . .
Na2 OW1 Na2 57.1(4) . 7_547
Na3 OW1 Na2 102.4(5) . 7_547
C19 O5 Na2 113.2(5) . .
C23 O6 Cu2 114.1(4) . .
C23 O7 Na2 115.0(5) . .
Na2 OW2 Na4 165.0(8) . 28_656
Na2 OW2 Na5 91.4(6) . 25_657
Na4 OW2 Na5 101.3(6) 28_656 25_657
Na2 OW2 Na2 55.9(4) . 7_547
Na4 OW2 Na2 133.3(8) 28_656 7_547
Na5 OW2 Na2 82.0(4) 25_657 7_547
S1 O8 Na3 145.8(5) . 14_645
C19 N1 C1A 116.9(8) . .
C19 N1 C1B 115.1(12) . .
C1A N1 C1B 2.5(13) . .
C19 N1 Cu2 112.6(4) . .
C1A N1 Cu2 130.4(7) . .
C1B N1 Cu2 132.3(12) . .
C25 N2 C10 116.7(5) . .
C25 N2 Cu1 113.0(4) . 21_757
C10 N2 Cu1 130.3(4) . 21_757
C6A C1A C2A 119.2(9) . .
C6A C1A N1 120.7(9) . .
C2A C1A N1 120.1(9) . .
C3A C2A C1A 120.8(9) . .
C3A C2A H12A 119.6 . .
C1A C2A H12A 119.6 . .
C4A C3A C2A 119.4(9) . .
C4A C3A H13A 120.3 . .
C2A C3A H13A 120.3 . .
C3A C4A C5A 120.8(10) . .
C3A C4A S1 124.8(9) . 26_557
C5A C4A S1 114.2(9) . 26_557
C4A C5A C6A 119.2(9) . .
C4A C5A H15A 120.4 . .
C6A C5A H15A 120.4 . .
C1A C6A C5A 120.6(8) . .
C1A C6A H16A 119.7 . .
C5A C6A H16A 119.7 . .
C6B C1B C2B 120.0(16) . .
C6B C1B N1 116.9(13) . .
C2B C1B N1 122.7(14) . .
C3B C2B C1B 119.8(14) . .
C3B C2B H12B 120.1 . .
C1B C2B H12B 120.1 . .
C4B C3B C2B 119.9(14) . .
C4B C3B H13B 120.0 . .
C2B C3B H13B 120.0 . .
C5B C4B C3B 120.3(16) . .
C5B C4B S1 127.7(14) . 26_557
C3B C4B S1 112.0(13) . 26_557
C4B C5B C6B 120.2(14) . .
C4B C5B H15B 119.9 . .
C6B C5B H15B 119.9 . .
C5B C6B C1B 119.5(14) . .
C5B C6B H16B 120.3 . .
C1B C6B H16B 120.3 . .
C12 C7 C8 121.3(5) . .
C12 C7 S1 120.7(5) . .
C8 C7 S1 117.9(5) . .
C9 C8 C7 118.4(6) . .
C9 C8 H108 120.8 . .
C7 C8 H108 120.8 . .
C8 C9 C10 120.7(6) . .
C8 C9 H109 119.7 . .
C10 C9 H109 119.7 . .
C11 C10 C9 119.6(5) . .
C11 C10 N2 120.6(6) . .
C9 C10 N2 119.8(5) . .
C12 C11 C10 121.1(6) . .
C12 C11 H111 119.5 . .
C10 C11 H111 119.5 . .
C11 C12 C7 118.9(6) . .
C11 C12 H112 120.5 . .
C7 C12 H112 120.5 . .
O5 C19 N1 127.9(6) . .
O5 C19 C23 119.4(6) . .
N1 C19 C23 112.7(6) . .
O5 C19 Na2 45.2(4) . .
N1 C19 Na2 172.9(5) . .
C23 C19 Na2 74.2(4) . .
O7 C23 O6 123.9(7) . .
O7 C23 C19 120.0(7) . .
O6 C23 C19 116.0(6) . .
O7 C23 Na2 43.6(4) . .
O6 C23 Na2 166.4(5) . .
C19 C23 Na2 76.7(4) . .
O2 C24 O1 125.3(7) . .
O2 C24 C25 118.9(7) . 21_757
O1 C24 C25 115.8(6) . 21_757
O2 C24 Na1 44.6(4) . .
O1 C24 Na1 168.5(6) . .
C25 C24 Na1 74.6(4) 21_757 .
O3 C25 N2 128.3(6) . .
O3 C25 C24 118.9(6) . 21_757
N2 C25 C24 112.8(6) . 21_757
O3 C25 Na1 44.3(4) . .
N2 C25 Na1 170.7(5) . .
C24 C25 Na1 75.0(4) 21_757 .
OW2 Na5 OW2 87.9(6) 20_455 22_457
OW2 Na5 OW2 158.6(4) 20_455 25_657
OW2 Na5 OW2 96.1(6) 22_457 25_657
OW2 Na5 OW2 96.1(6) 20_455 31_655
OW2 Na5 OW2 158.6(4) 22_457 31_655
OW2 Na5 OW2 87.9(6) 25_657 31_655
OW2 Na5 O1 74.1(3) 20_455 3_457
OW2 Na5 O1 87.7(3) 22_457 3_457
OW2 Na5 O1 126.9(2) 25_657 3_457
OW2 Na5 O1 73.3(3) 31_655 3_457
OW2 Na5 O1 87.7(3) 20_455 1_455
OW2 Na5 O1 74.1(2) 22_457 1_455
OW2 Na5 O1 73.3(3) 25_657 1_455
OW2 Na5 O1 126.9(2) 31_655 1_455
O1 Na5 O1 154.9(3) 3_457 1_455
OW2 Na5 O1 73.3(3) 20_455 4_657
OW2 Na5 O1 126.9(2) 22_457 4_657
OW2 Na5 O1 87.7(3) 25_657 4_657
OW2 Na5 O1 74.1(2) 31_655 4_657
O1 Na5 O1 130.4(3) 3_457 4_657
O1 Na5 O1 56.4(2) 1_455 4_657
OW2 Na5 O1 126.9(2) 20_455 2_655
OW2 Na5 O1 73.3(3) 22_457 2_655
OW2 Na5 O1 74.1(2) 25_657 2_655
OW2 Na5 O1 87.7(3) 31_655 2_655
O1 Na5 O1 56.4(2) 3_457 2_655
O1 Na5 O1 130.4(3) 1_455 2_655
O1 Na5 O1 154.9(3) 4_657 2_655
OW2 Na5 Na2 52.3(3) 20_455 22_457
OW2 Na5 Na2 42.4(3) 22_457 22_457
OW2 Na5 Na2 137.8(3) 25_657 22_457
OW2 Na5 Na2 127.5(3) 31_655 22_457
O1 Na5 Na2 59.2(2) 3_457 22_457
O1 Na5 Na2 96.0(2) 1_455 22_457
O1 Na5 Na2 120.7(2) 4_657 22_457
O1 Na5 Na2 84.05(19) 2_655 22_457
OW2 Na5 Na2 42.4(3) 20_455 20_455
OW2 Na5 Na2 52.3(3) 22_457 20_455
OW2 Na5 Na2 127.5(3) 25_657 20_455
OW2 Na5 Na2 137.8(3) 31_655 20_455
O1 Na5 Na2 96.0(2) 3_457 20_455
O1 Na5 Na2 59.2(2) 1_455 20_455
O1 Na5 Na2 84.05(19) 4_657 20_455
O1 Na5 Na2 120.7(2) 2_655 20_455
Na2 Na5 Na2 40.9(2) 22_457 20_455
OW2 Na5 Na2 127.5(3) 20_455 25_657
OW2 Na5 Na2 137.8(3) 22_457 25_657
OW2 Na5 Na2 42.4(3) 25_657 25_657
OW2 Na5 Na2 52.3(3) 31_655 25_657
O1 Na5 Na2 120.7(2) 3_457 25_657
O1 Na5 Na2 84.05(19) 1_455 25_657
O1 Na5 Na2 59.2(2) 4_657 25_657
O1 Na5 Na2 96.0(2) 2_655 25_657
Na2 Na5 Na2 179.8(3) 22_457 25_657
Na2 Na5 Na2 139.1(2) 20_455 25_657
OW2 Na5 Na2 137.8(3) 20_455 31_655
OW2 Na5 Na2 127.5(3) 22_457 31_655
OW2 Na5 Na2 52.3(3) 25_657 31_655
OW2 Na5 Na2 42.4(3) 31_655 31_655
O1 Na5 Na2 84.05(19) 3_457 31_655
O1 Na5 Na2 120.7(2) 1_455 31_655
O1 Na5 Na2 96.0(2) 4_657 31_655
O1 Na5 Na2 59.2(2) 2_655 31_655
Na2 Na5 Na2 139.1(2) 22_457 31_655
Na2 Na5 Na2 179.8(3) 20_455 31_655
Na2 Na5 Na2 40.9(2) 25_657 31_655
Na4 Na4 OW6 92.0(11) 2 32_454
Na4 Na4 OW6 57.4(10) 2 19_654
OW6 Na4 OW6 36.6(17) 32_454 19_654
Na4 Na4 OW2 120.5(6) 2 20_454
OW6 Na4 OW2 146.3(14) 32_454 20_454
OW6 Na4 OW2 176.6(14) 19_654 20_454
Na4 Na4 OW5 137(3) 2 .
OW6 Na4 OW5 66.6(15) 32_454 .
OW6 Na4 OW5 101.2(15) 19_654 .
OW2 Na4 OW5 82.2(12) 20_454 .
Na4 Na4 O2 100(3) 2 3_456
OW6 Na4 O2 103.7(16) 32_454 3_456
OW6 Na4 O2 96.6(13) 19_654 3_456
OW2 Na4 O2 81.1(8) 20_454 3_456
OW5 Na4 O2 120.8(13) . 3_456
Na4 Na4 O2 56(2) 2 4_656
OW6 Na4 O2 92.5(14) 32_454 4_656
OW6 Na4 O2 82.8(12) 19_654 4_656
OW2 Na4 O2 98.1(8) 20_454 4_656
OW5 Na4 O2 86.5(13) . 4_656
O2 Na4 O2 152.0(9) 3_456 4_656
Na4 Na4 Na5 80.7(3) 2 1_554
OW6 Na4 Na5 170.4(15) 32_454 1_554
OW6 Na4 Na5 137.7(11) 19_654 1_554
OW2 Na4 Na5 39.9(4) 20_454 1_554
OW5 Na4 Na5 114.9(13) . 1_554
O2 Na4 Na5 83.8(6) 3_456 1_554
O2 Na4 Na5 78.3(5) 4_656 1_554
Na4 Na4 Na1 104(2) 2 3_456
OW6 Na4 Na1 74.7(14) 32_454 3_456
OW6 Na4 Na1 75.4(12) 19_654 3_456
OW2 Na4 Na1 103.2(8) 20_454 3_456
OW5 Na4 Na1 105.1(12) . 3_456
O2 Na4 Na1 29.2(3) 3_456 3_456
O2 Na4 Na1 156.9(7) 4_656 3_456
Na5 Na4 Na1 113.0(6) 1_554 3_456
OW6 OW6 Na4 86.1(12) 14_655 24_656
OW6 OW6 Na4 57.2(10) 14_655 23_656
Na4 OW6 Na4 30.6(11) 24_656 23_656

loop_
_geom_bond_atom_site_label_1
_geom_bond_atom_site_label_2
_geom_bond_distance
_geom_bond_site_symmetry_2
Cu1 O1 1.931(5) .
Cu1 O1 1.931(5) 4_757
Cu1 N2 1.947(5) 21_757
Cu1 N2 1.947(5) 32
Cu2 O6 1.939(4) .
Cu2 O6 1.939(4) 2_745
Cu2 N1 1.959(5) 2_745
Cu2 N1 1.959(5) .
S1 O8 1.427(7) .
S1 O4 1.452(7) .
S1 C4A 1.751(13) 22_557
S1 C7 1.758(6) .
S1 C4B 1.76(2) 22_557
Na1 O3 2.233(5) .
Na1 O3 2.233(6) 21_757
Na1 O2 2.245(6) .
Na1 O2 2.245(6) 21_757
Na1 OW3 2.343(11) .
Na1 OW3 2.343(11) 21_757
Na1 C25 2.942(8) .
Na1 C25 2.942(8) 21_757
Na1 C24 2.947(8) 21_757
Na1 C24 2.947(8) .
Na1 Na4 3.99(2) 23_656
Na1 Na4 3.99(2) 3_656
Na2 OW2 2.188(15) .
Na2 Na2 2.268(12) 7_547
Na2 OW1 2.299(15) .
Na2 O7 2.313(9) .
Na2 O5 2.374(8) .
Na2 OW1 2.441(14) 7_547
Na2 OW2 2.591(13) 7_547
Na2 O1 2.986(11) 28
Na2 C23 3.041(9) .
Na2 C19 3.076(9) .
Na2 Na5 3.242(8) 25_657
Na2 Na3 3.750(9) .
Na3 O4 2.274(5) 7_547
Na3 O4 2.274(5) .
Na3 OW1 2.370(10) .
Na3 OW1 2.370(10) 7_547
Na3 O8 2.516(5) 14_645
Na3 O8 2.516(5) 12_657
Na3 Na2 3.750(9) 7_547
O1 C24 1.283(10) .
O1 Na5 2.742(5) 1_655
O1 Na2 2.986(11) 20
O2 C24 1.230(9) .
O2 Na4 2.37(3) 3_656
O2 Na4 2.81(2) 4_656
O3 C25 1.233(9) .
OW1 Na2 2.441(15) 7_547
O5 C19 1.234(8) .
O6 C23 1.267(9) .
O7 C23 1.225(8) .
OW2 Na4 2.29(2) 28_656
OW2 Na5 2.340(12) 25_657
OW2 Na2 2.591(13) 7_547
O8 Na3 2.516(5) 14_645
N1 C19 1.335(8) .
N1 C1A 1.433(10) .
N1 C1B 1.44(2) .
N2 C25 1.325(9) .
N2 C10 1.424(7) .
N2 Cu1 1.947(5) 21_757
C1A C6A 1.389(12) .
C1A C2A 1.390(11) .
C2A C3A 1.389(11) .
C2A H12A 0.9300 .
C3A C4A 1.386(13) .
C3A H13A 0.9300 .
C4A C5A 1.389(12) .
C4A S1 1.751(13) 26_557
C5A C6A 1.395(11) .
C5A H15A 0.9300 .
C6A H16A 0.9300 .
C1B C6B 1.392(15) .
C1B C2B 1.394(15) .
C2B C3B 1.385(15) .
C2B H12B 0.9300 .
C3B C4B 1.384(15) .
C3B H13B 0.9300 .
C4B C5B 1.383(15) .
C4B S1 1.76(2) 26_557
C5B C6B 1.387(15) .
C5B H15B 0.9300 .
C6B H16B 0.9300 .
C7 C12 1.381(9) .
C7 C8 1.407(9) .
C8 C9 1.379(8) .
C8 H108 0.9300 .
C9 C10 1.394(9) .
C9 H109 0.9300 .
C10 C11 1.380(9) .
C11 C12 1.378(8) .
C11 H111 0.9300 .
C12 H112 0.9300 .
C19 C23 1.534(10) .
C24 C25 1.546(9) 21_757
C25 C24 1.546(9) 21_757
Na5 OW2 2.340(12) 20_455
Na5 OW2 2.340(12) 22_457
Na5 OW2 2.340(12) 25_657
Na5 OW2 2.340(12) 31_655
Na5 O1 2.742(5) 3_457
Na5 O1 2.742(5) 1_455
Na5 O1 2.742(5) 4_657
Na5 O1 2.742(5) 2_655
Na5 Na2 3.242(8) 22_457
Na5 Na2 3.242(8) 20_455
Na5 Na2 3.242(8) 25_657
Na5 Na2 3.242(8) 31_655
OW5 Na4 2.33(5) .
Na4 Na4 1.15(4) 2
Na4 OW6 1.91(4) 32_454
Na4 OW6 2.26(4) 19_654
Na4 OW2 2.29(2) 20_454
Na4 O2 2.37(3) 3_456
Na4 O2 2.81(2) 4_656
Na4 Na5 3.58(2) 1_554
Na4 Na1 3.99(2) 3_456
OW6 OW6 1.35(6) 14_655
OW6 Na4 1.91(4) 24_656
OW6 Na4 2.26(4) 23_656

loop_
_geom_torsion_atom_site_label_1
_geom_torsion_atom_site_label_2
_geom_torsion_atom_site_label_3
_geom_torsion_atom_site_label_4
_geom_torsion
_geom_torsion_site_symmetry_1
_geom_torsion_site_symmetry_4
OW2 Na2 Na3 O4 166.9(4) . 7_547
Na2 Na2 Na3 O4 -137.8(4) 7_547 7_547
OW1 Na2 Na3 O4 -66.8(5) . 7_547
O7 Na2 Na3 O4 16.3(3) . 7_547
O5 Na2 Na3 O4 88.1(3) . 7_547
OW1 Na2 Na3 O4 161.5(5) 7_547 7_547
OW2 Na2 Na3 O4 -98.2(4) 7_547 7_547
O1 Na2 Na3 O4 -24.4(6) 28 7_547
C23 Na2 Na3 O4 37.4(2) . 7_547
C19 Na2 Na3 O4 66.5(2) . 7_547
Na5 Na2 Na3 O4 -137.8(4) 25_657 7_547
OW2 Na2 Na3 O4 -5.0(5) . .
Na2 Na2 Na3 O4 50.3(4) 7_547 .
OW1 Na2 Na3 O4 121.3(5) . .
O7 Na2 Na3 O4 -155.6(2) . .
O5 Na2 Na3 O4 -83.8(3) . .
OW1 Na2 Na3 O4 -10.5(5) 7_547 .
OW2 Na2 Na3 O4 89.9(4) 7_547 .
O1 Na2 Na3 O4 163.6(5) 28 .
C23 Na2 Na3 O4 -134.5(2) . .
C19 Na2 Na3 O4 -105.5(2) . .
Na5 Na2 Na3 O4 50.3(4) 25_657 .
OW2 Na2 Na3 OW1 -126.3(6) . .
Na2 Na2 Na3 OW1 -71.0(6) 7_547 .
O7 Na2 Na3 OW1 83.1(5) . .
O5 Na2 Na3 OW1 154.9(6) . .
OW1 Na2 Na3 OW1 -131.7(6) 7_547 .
OW2 Na2 Na3 OW1 -31.4(6) 7_547 .
O1 Na2 Na3 OW1 42.4(7) 28 .
C23 Na2 Na3 OW1 104.2(5) . .
C19 Na2 Na3 OW1 133.2(6) . .
Na5 Na2 Na3 OW1 -71.0(6) 25_657 .
OW2 Na2 Na3 OW1 5.4(6) . 7_547
Na2 Na2 Na3 OW1 60.7(6) 7_547 7_547
OW1 Na2 Na3 OW1 131.7(6) . 7_547
O7 Na2 Na3 OW1 -145.2(6) . 7_547
O5 Na2 Na3 OW1 -73.4(5) . 7_547
OW2 Na2 Na3 OW1 100.3(6) 7_547 7_547
O1 Na2 Na3 OW1 174.1(8) 28 7_547
C23 Na2 Na3 OW1 -124.1(5) . 7_547
C19 Na2 Na3 OW1 -95.0(5) . 7_547
Na5 Na2 Na3 OW1 60.7(6) 25_657 7_547
OW2 Na2 Na3 O8 84.2(4) . 14_645
Na2 Na2 Na3 O8 139.5(4) 7_547 14_645
OW1 Na2 Na3 O8 -149.5(5) . 14_645
O7 Na2 Na3 O8 -66.4(3) . 14_645
O5 Na2 Na3 O8 5.4(3) . 14_645
OW1 Na2 Na3 O8 78.7(5) 7_547 14_645
OW2 Na2 Na3 O8 179.1(4) 7_547 14_645
O1 Na2 Na3 O8 -107.2(6) 28 14_645
C23 Na2 Na3 O8 -45.3(2) . 14_645
C19 Na2 Na3 O8 -16.3(2) . 14_645
Na5 Na2 Na3 O8 139.5(4) 25_657 14_645
OW2 Na2 Na3 O8 -108.9(4) . 12_657
Na2 Na2 Na3 O8 -53.6(5) 7_547 12_657
OW1 Na2 Na3 O8 17.4(5) . 12_657
O7 Na2 Na3 O8 100.5(3) . 12_657
O5 Na2 Na3 O8 172.3(2) . 12_657
OW1 Na2 Na3 O8 -114.3(5) 7_547 12_657
OW2 Na2 Na3 O8 -14.0(4) 7_547 12_657
O1 Na2 Na3 O8 59.8(6) 28 12_657
C23 Na2 Na3 O8 121.6(2) . 12_657
C19 Na2 Na3 O8 150.7(2) . 12_657
Na5 Na2 Na3 O8 -53.6(5) 25_657 12_657
OW2 Na2 Na3 Na2 -55.3(4) . 7_547
OW1 Na2 Na3 Na2 71.0(6) . 7_547
O7 Na2 Na3 Na2 154.1(5) . 7_547
O5 Na2 Na3 Na2 -134.1(5) . 7_547
OW1 Na2 Na3 Na2 -60.7(6) 7_547 7_547
OW2 Na2 Na3 Na2 39.6(4) 7_547 7_547
O1 Na2 Na3 Na2 113.4(8) 28 7_547
C23 Na2 Na3 Na2 175.2(5) . 7_547
C19 Na2 Na3 Na2 -155.8(5) . 7_547
Na5 Na2 Na3 Na2 0.000(3) 25_657 7_547
O1 Cu1 O1 C24 170.7(10) 4_757 .
N2 Cu1 O1 C24 -0.5(8) 21_757 .
N2 Cu1 O1 C24 -149.8(10) 32 .
O1 Cu1 O1 Na5 0.000(1) 4_757 1_655
N2 Cu1 O1 Na5 -171.2(3) 21_757 1_655
N2 Cu1 O1 Na5 39.5(13) 32 1_655
O1 Cu1 O1 Na2 -73.8(3) 4_757 20
N2 Cu1 O1 Na2 115.0(3) 21_757 20
N2 Cu1 O1 Na2 -34.4(12) 32 20
O3 Na1 O2 C24 171.5(8) . .
O3 Na1 O2 C24 -8.5(8) 21_757 .
O2 Na1 O2 C24 65(100) 21_757 .
OW3 Na1 O2 C24 80.7(9) . .
OW3 Na1 O2 C24 -99.3(9) 21_757 .
C25 Na1 O2 C24 175.7(8) . .
C25 Na1 O2 C24 -4.3(8) 21_757 .
C24 Na1 O2 C24 180.000(8) 21_757 .
Na4 Na1 O2 C24 25.4(13) 23_656 .
Na4 Na1 O2 C24 -154.6(13) 3_656 .
O3 Na1 O2 Na4 -33.9(7) . 3_656
O3 Na1 O2 Na4 146.1(7) 21_757 3_656
O2 Na1 O2 Na4 -141(100) 21_757 3_656
OW3 Na1 O2 Na4 -124.7(7) . 3_656
OW3 Na1 O2 Na4 55.3(7) 21_757 3_656
C25 Na1 O2 Na4 -29.7(8) . 3_656
C25 Na1 O2 Na4 150.3(8) 21_757 3_656
C24 Na1 O2 Na4 -25.4(13) 21_757 3_656
C24 Na1 O2 Na4 154.6(13) . 3_656
Na4 Na1 O2 Na4 180.000(9) 23_656 3_656
O3 Na1 O2 Na4 -61.6(7) . 4_656
O3 Na1 O2 Na4 118.4(7) 21_757 4_656
O2 Na1 O2 Na4 -168(100) 21_757 4_656
OW3 Na1 O2 Na4 -152.5(7) . 4_656
OW3 Na1 O2 Na4 27.5(7) 21_757 4_656
C25 Na1 O2 Na4 -57.4(8) . 4_656
C25 Na1 O2 Na4 122.6(8) 21_757 4_656
C24 Na1 O2 Na4 -53.1(12) 21_757 4_656
C24 Na1 O2 Na4 126.9(12) . 4_656
Na4 Na1 O2 Na4 152.3(10) 23_656 4_656
Na4 Na1 O2 Na4 -27.7(10) 3_656 4_656
O3 Na1 O3 C25 -145(100) 21_757 .
O2 Na1 O3 C25 171.3(7) . .
O2 Na1 O3 C25 -8.7(7) 21_757 .
OW3 Na1 O3 C25 -100.0(8) . .
OW3 Na1 O3 C25 80.0(8) 21_757 .
C25 Na1 O3 C25 180.000(6) 21_757 .
C24 Na1 O3 C25 -4.6(7) 21_757 .
C24 Na1 O3 C25 175.4(7) . .
Na4 Na1 O3 C25 -25.7(8) 23_656 .
Na4 Na1 O3 C25 154.3(8) 3_656 .
O8 S1 O4 Na3 -1.1(6) . .
C4A S1 O4 Na3 -125.4(9) 22_557 .
C7 S1 O4 Na3 122.8(4) . .
C4B S1 O4 Na3 -124.5(18) 22_557 .
O4 Na3 O4 S1 0.9(4) 7_547 .
OW1 Na3 O4 S1 -151.2(6) . .
OW1 Na3 O4 S1 160.0(6) 7_547 .
O8 Na3 O4 S1 65.1(5) 14_645 .
O8 Na3 O4 S1 -63.5(5) 12_657 .
Na2 Na3 O4 S1 166.8(4) . .
Na2 Na3 O4 S1 -166.8(4) 7_547 .
OW2 Na2 OW1 Na3 80.8(8) . .
Na2 Na2 OW1 Na3 94.1(5) 7_547 .
O7 Na2 OW1 Na3 -94.4(4) . .
O5 Na2 OW1 Na3 -32.1(7) . .
OW1 Na2 OW1 Na3 29.8(3) 7_547 .
OW2 Na2 OW1 Na3 149.4(5) 7_547 .
O1 Na2 OW1 Na3 -160.6(3) 28 .
C23 Na2 OW1 Na3 -79.7(5) . .
C19 Na2 OW1 Na3 -54.8(6) . .
Na5 Na2 OW1 Na3 137.5(3) 25_657 .
OW2 Na2 OW1 Na2 -13.3(7) . 7_547
O7 Na2 OW1 Na2 171.5(4) . 7_547
O5 Na2 OW1 Na2 -126.1(6) . 7_547
OW1 Na2 OW1 Na2 -64.3(5) 7_547 7_547
OW2 Na2 OW1 Na2 55.3(3) 7_547 7_547
O1 Na2 OW1 Na2 105.3(4) 28 7_547
C23 Na2 OW1 Na2 -173.8(4) . 7_547
C19 Na2 OW1 Na2 -148.9(5) . 7_547
Na5 Na2 OW1 Na2 43.4(4) 25_657 7_547
Na3 Na2 OW1 Na2 -94.1(5) . 7_547
O4 Na3 OW1 Na2 111.8(4) 7_547 .
O4 Na3 OW1 Na2 -84.0(5) . .
OW1 Na3 OW1 Na2 -30.8(3) 7_547 .
O8 Na3 OW1 Na2 42.5(7) 14_645 .
O8 Na3 OW1 Na2 -166.4(4) 12_657 .
Na2 Na3 OW1 Na2 -59.0(5) 7_547 .
O4 Na3 OW1 Na2 170.8(5) 7_547 7_547
O4 Na3 OW1 Na2 -25.0(7) . 7_547
OW1 Na3 OW1 Na2 28.2(3) 7_547 7_547
O8 Na3 OW1 Na2 101.5(5) 14_645 7_547
O8 Na3 OW1 Na2 -107.4(4) 12_657 7_547
Na2 Na3 OW1 Na2 59.0(5) . 7_547
OW2 Na2 O5 C19 152.8(7) . .
Na2 Na2 O5 C19 -157.6(5) 7_547 .
OW1 Na2 O5 C19 -69.2(8) . .
O7 Na2 O5 C19 -1.2(6) . .
OW1 Na2 O5 C19 -124.5(6) 7_547 .
OW2 Na2 O5 C19 107.3(11) 7_547 .
O1 Na2 O5 C19 69.4(6) 28 .
C23 Na2 O5 C19 0.9(5) . .
Na5 Na2 O5 C19 120.5(6) 25_657 .
Na3 Na2 O5 C19 -88.0(6) . .
O6 Cu2 O6 C23 -179.9(6) 2_745 .
N1 Cu2 O6 C23 -176.6(9) 2_745 .
N1 Cu2 O6 C23 0.8(5) . .
OW2 Na2 O7 C23 -38.1(11) . .
Na2 Na2 O7 C23 151.1(8) 7_547 .
OW1 Na2 O7 C23 136.6(7) . .
O5 Na2 O7 C23 4.5(6) . .
OW1 Na2 O7 C23 75.7(8) 7_547 .
OW2 Na2 O7 C23 -151.2(6) 7_547 .
O1 Na2 O7 C23 -96.9(6) 28 .
C19 Na2 O7 C23 4.0(5) . .
Na5 Na2 O7 C23 -99.8(6) 25_657 .
Na3 Na2 O7 C23 99.5(6) . .
Na2 Na2 OW2 Na4 -132(3) 7_547 28_656
OW1 Na2 OW2 Na4 -120(3) . 28_656
O7 Na2 OW2 Na4 53(3) . 28_656
O5 Na2 OW2 Na4 12(3) . 28_656
OW1 Na2 OW2 Na4 -73(3) 7_547 28_656
OW2 Na2 OW2 Na4 175(3) 7_547 28_656
O1 Na2 OW2 Na4 108(3) 28 28_656
C23 Na2 OW2 Na4 37(3) . 28_656
C19 Na2 OW2 Na4 21(3) . 28_656
Na5 Na2 OW2 Na4 148(3) 25_657 28_656
Na3 Na2 OW2 Na4 -76(3) . 28_656
Na2 Na2 OW2 Na5 79.4(3) 7_547 25_657
OW1 Na2 OW2 Na5 92.1(7) . 25_657
O7 Na2 OW2 Na5 -95.4(8) . 25_657
O5 Na2 OW2 Na5 -136.6(3) . 25_657
OW1 Na2 OW2 Na5 138.7(4) 7_547 25_657
OW2 Na2 OW2 Na5 26.9(3) 7_547 25_657
O1 Na2 OW2 Na5 -40.0(3) 28 25_657
C23 Na2 OW2 Na5 -110.9(4) . 25_657
C19 Na2 OW2 Na5 -126.8(3) . 25_657
Na3 Na2 OW2 Na5 135.3(3) . 25_657
OW1 Na2 OW2 Na2 12.7(7) . 7_547
O7 Na2 OW2 Na2 -174.8(8) . 7_547
O5 Na2 OW2 Na2 144.0(4) . 7_547
OW1 Na2 OW2 Na2 59.3(4) 7_547 7_547
OW2 Na2 OW2 Na2 -52.5(4) 7_547 7_547
O1 Na2 OW2 Na2 -119.4(3) 28 7_547
C23 Na2 OW2 Na2 169.7(5) . 7_547
C19 Na2 OW2 Na2 153.8(4) . 7_547
Na5 Na2 OW2 Na2 -79.4(3) 25_657 7_547
Na3 Na2 OW2 Na2 55.9(3) . 7_547
O4 S1 O8 Na3 0.4(7) . 14_645
C4A S1 O8 Na3 120.5(11) 22_557 14_645
C7 S1 O8 Na3 -123.1(5) . 14_645
C4B S1 O8 Na3 127.9(13) 22_557 14_645
O6 Cu2 N1 C19 3.1(4) . .
O6 Cu2 N1 C19 -0.1(13) 2_745 .
N1 Cu2 N1 C19 -177.4(5) 2_745 .
O6 Cu2 N1 C1A -178.8(7) . .
O6 Cu2 N1 C1A 177.9(10) 2_745 .
N1 Cu2 N1 C1A 0.7(7) 2_745 .
O6 Cu2 N1 C1B -176.6(9) . .
O6 Cu2 N1 C1B -179.8(11) 2_745 .
N1 Cu2 N1 C1B 2.9(9) 2_745 .
C19 N1 C1A C6A -115.4(13) . .
C1B N1 C1A C6A -72(32) . .
Cu2 N1 C1A C6A 66.6(15) . .
C19 N1 C1A C2A 64.0(13) . .
C1B N1 C1A C2A 107(33) . .
Cu2 N1 C1A C2A -114.1(11) . .
C6A C1A C2A C3A -0.8(15) . .
N1 C1A C2A C3A 179.9(12) . .
C1A C2A C3A C4A 0.5(16) . .
C2A C3A C4A C5A 0(3) . .
C2A C3A C4A S1 173.6(15) . 26_557
C3A C4A C5A C6A 0(3) . .
S1 C4A C5A C6A -174.4(12) 26_557 .
C2A C1A C6A C5A 0.6(18) . .
N1 C1A C6A C5A -180.0(11) . .
C4A C5A C6A C1A 0(2) . .
C19 N1 C1B C6B -78(2) . .
C1A N1 C1B C6B 144(34) . .
Cu2 N1 C1B C6B 101(2) . .
C19 N1 C1B C2B 109(2) . .
C1A N1 C1B C2B -28(30) . .
Cu2 N1 C1B C2B -71(3) . .
C6B C1B C2B C3B 5(4) . .
N1 C1B C2B C3B 177.2(18) . .
C1B C2B C3B C4B -1(4) . .
C2B C3B C4B C5B -4(5) . .
C2B C3B C4B S1 176.4(19) . 26_557
C3B C4B C5B C6B 4(6) . .
S1 C4B C5B C6B -176(3) 26_557 .
C4B C5B C6B C1B 0(4) . .
C2B C1B C6B C5B -4(4) . .
N1 C1B C6B C5B -177(2) . .
O8 S1 C7 C12 -17.0(6) . .
O4 S1 C7 C12 -147.0(5) . .
C4A S1 C7 C12 103.0(7) 22_557 .
C4B S1 C7 C12 93.3(10) 22_557 .
O8 S1 C7 C8 165.7(5) . .
O4 S1 C7 C8 35.7(5) . .
C4A S1 C7 C8 -74.3(7) 22_557 .
C4B S1 C7 C8 -84.0(10) 22_557 .
C12 C7 C8 C9 -1.4(8) . .
S1 C7 C8 C9 175.8(5) . .
C7 C8 C9 C10 0.3(8) . .
C8 C9 C10 C11 0.6(9) . .
C8 C9 C10 N2 179.5(6) . .
C25 N2 C10 C11 -120.6(8) . .
Cu1 N2 C10 C11 61.5(8) 21_757 .
C25 N2 C10 C9 60.6(9) . .
Cu1 N2 C10 C9 -117.3(6) 21_757 .
C9 C10 C11 C12 -0.4(10) . .
N2 C10 C11 C12 -179.2(6) . .
C10 C11 C12 C7 -0.7(10) . .
C8 C7 C12 C11 1.7(9) . .
S1 C7 C12 C11 -175.5(5) . .
Na2 O5 C19 N1 177.8(6) . .
Na2 O5 C19 C23 -1.7(9) . .
C1A N1 C19 O5 -3.6(11) . .
C1B N1 C19 O5 -5.5(12) . .
Cu2 N1 C19 O5 174.7(7) . .
C1A N1 C19 C23 175.9(7) . .
C1B N1 C19 C23 174.0(8) . .
Cu2 N1 C19 C23 -5.7(7) . .
C1A N1 C19 Na2 9(4) . .
C1B N1 C19 Na2 7(4) . .
Cu2 N1 C19 Na2 -173(4) . .
OW2 Na2 C19 O5 -26.8(7) . .
Na2 Na2 C19 O5 36.5(9) 7_547 .
OW1 Na2 C19 O5 123.1(8) . .
O7 Na2 C19 O5 178.5(7) . .
OW1 Na2 C19 O5 55.3(6) 7_547 .
OW2 Na2 C19 O5 -121.2(11) 7_547 .
O1 Na2 C19 O5 -111.1(6) 28 .
C23 Na2 C19 O5 -178.5(8) . .
Na5 Na2 C19 O5 -69.4(6) 25_657 .
Na3 Na2 C19 O5 93.4(6) . .
OW2 Na2 C19 N1 -41(4) . .
Na2 Na2 C19 N1 23(4) 7_547 .
OW1 Na2 C19 N1 109(4) . .
O7 Na2 C19 N1 165(4) . .
O5 Na2 C19 N1 -14(4) . .
OW1 Na2 C19 N1 41(4) 7_547 .
OW2 Na2 C19 N1 -135(4) 7_547 .
O1 Na2 C19 N1 -125(4) 28 .
C23 Na2 C19 N1 168(4) . .
Na5 Na2 C19 N1 -83(4) 25_657 .
Na3 Na2 C19 N1 80(4) . .
OW2 Na2 C19 C23 151.7(5) . .
Na2 Na2 C19 C23 -145.0(7) 7_547 .
OW1 Na2 C19 C23 -58.4(6) . .
O7 Na2 C19 C23 -3.0(4) . .
O5 Na2 C19 C23 178.5(8) . .
OW1 Na2 C19 C23 -126.2(5) 7_547 .
OW2 Na2 C19 C23 57.3(11) 7_547 .
O1 Na2 C19 C23 67.4(4) 28 .
Na5 Na2 C19 C23 109.1(5) 25_657 .
Na3 Na2 C19 C23 -88.1(4) . .
Na2 O7 C23 O6 172.9(6) . .
Na2 O7 C23 C19 -7.1(10) . .
Cu2 O6 C23 O7 176.0(7) . .
Cu2 O6 C23 C19 -4.1(8) . .
Cu2 O6 C23 Na2 -163(2) . .
O5 C19 C23 O7 6.2(11) . .
N1 C19 C23 O7 -173.3(7) . .
Na2 C19 C23 O7 5.0(7) . .
O5 C19 C23 O6 -173.7(7) . .
N1 C19 C23 O6 6.7(9) . .
Na2 C19 C23 O6 -174.9(7) . .
O5 C19 C23 Na2 1.2(7) . .
N1 C19 C23 Na2 -178.4(6) . .
OW2 Na2 C23 O7 152.4(9) . .
Na2 Na2 C23 O7 -64.2(19) 7_547 .
OW1 Na2 C23 O7 -44.0(7) . .
O5 Na2 C23 O7 -174.4(8) . .
OW1 Na2 C23 O7 -113.9(7) 7_547 .
OW2 Na2 C23 O7 36.3(8) 7_547 .
O1 Na2 C23 O7 77.4(6) 28 .
C19 Na2 C23 O7 -173.7(8) . .
Na5 Na2 C23 O7 95.8(7) 25_657 .
Na3 Na2 C23 O7 -80.5(6) . .
OW2 Na2 C23 O6 126(2) . .
Na2 Na2 C23 O6 -90(3) 7_547 .
OW1 Na2 C23 O6 -70(2) . .
O7 Na2 C23 O6 -26(2) . .
O5 Na2 C23 O6 160(2) . .
OW1 Na2 C23 O6 -140(2) 7_547 .
OW2 Na2 C23 O6 10(3) 7_547 .
O1 Na2 C23 O6 51(2) 28 .
C19 Na2 C23 O6 160(3) . .
Na5 Na2 C23 O6 70(2) 25_657 .
Na3 Na2 C23 O6 -106(2) . .
OW2 Na2 C23 C19 -33.9(7) . .
Na2 Na2 C23 C19 109.5(18) 7_547 .
OW1 Na2 C23 C19 129.7(5) . .
O7 Na2 C23 C19 173.7(9) . .
O5 Na2 C23 C19 -0.7(4) . .
OW1 Na2 C23 C19 59.8(5) 7_547 .
OW2 Na2 C23 C19 -150.0(6) 7_547 .
O1 Na2 C23 C19 -108.9(4) 28 .
Na5 Na2 C23 C19 -90.5(5) 25_657 .
Na3 Na2 C23 C19 93.2(4) . .
Na1 O2 C24 O1 -172.9(9) . .
Na4 O2 C24 O1 33.1(18) 3_656 .
Na4 O2 C24 O1 52.1(14) 4_656 .
Na1 O2 C24 C25 7.5(13) . 21_757
Na4 O2 C24 C25 -146.5(9) 3_656 21_757
Na4 O2 C24 C25 -127.5(9) 4_656 21_757
Na4 O2 C24 Na1 -153.9(13) 3_656 .
Na4 O2 C24 Na1 -134.9(10) 4_656 .
Cu1 O1 C24 O2 -179.4(10) . .
Na5 O1 C24 O2 -12.0(19) 1_655 .
Na2 O1 C24 O2 61.4(13) 20 .
Cu1 O1 C24 C25 0.2(12) . 21_757
Na5 O1 C24 C25 167.6(6) 1_655 21_757
Na2 O1 C24 C25 -119.0(8) 20 21_757
Cu1 O1 C24 Na1 155(3) . .
Na5 O1 C24 Na1 -38(4) 1_655 .
Na2 O1 C24 Na1 36(4) 20 .
O3 Na1 C24 O2 -10.3(10) . .
O3 Na1 C24 O2 169.7(10) 21_757 .
O2 Na1 C24 O2 180.000(12) 21_757 .
OW3 Na1 C24 O2 -98.0(9) . .
OW3 Na1 C24 O2 82.0(9) 21_757 .
C25 Na1 C24 O2 -6.8(12) . .
C25 Na1 C24 O2 173.2(12) 21_757 .
C24 Na1 C24 O2 180(2) 21_757 .
Na4 Na1 C24 O2 -163.8(8) 23_656 .
Na4 Na1 C24 O2 16.2(8) 3_656 .
O3 Na1 C24 O1 20(4) . .
O3 Na1 C24 O1 -160(4) 21_757 .
O2 Na1 C24 O1 30(3) . .
O2 Na1 C24 O1 -150(3) 21_757 .
OW3 Na1 C24 O1 -68(4) . .
OW3 Na1 C24 O1 112(4) 21_757 .
C25 Na1 C24 O1 24(4) . .
C25 Na1 C24 O1 -156(4) 21_757 .
C24 Na1 C24 O1 -150(5) 21_757 .
Na4 Na1 C24 O1 -133(4) 23_656 .
Na4 Na1 C24 O1 47(4) 3_656 .
O3 Na1 C24 C25 176.5(5) . 21_757
O3 Na1 C24 C25 -3.5(5) 21_757 21_757
O2 Na1 C24 C25 -173.2(12) . 21_757
O2 Na1 C24 C25 6.8(12) 21_757 21_757
OW3 Na1 C24 C25 88.7(6) . 21_757
OW3 Na1 C24 C25 -91.3(6) 21_757 21_757
C25 Na1 C24 C25 180.000(6) . 21_757
C24 Na1 C24 C25 6.7(14) 21_757 21_757
Na4 Na1 C24 C25 23.0(7) 23_656 21_757
Na4 Na1 C24 C25 -157.0(7) 3_656 21_757
Na1 O3 C25 N2 -172.4(8) . .
Na1 O3 C25 C24 8.1(12) . 21_757
C10 N2 C25 O3 2.9(14) . .
Cu1 N2 C25 O3 -178.8(9) 21_757 .
C10 N2 C25 C24 -177.5(7) . 21_757
Cu1 N2 C25 C24 0.7(10) 21_757 21_757
C10 N2 C25 Na1 -32(4) . .
Cu1 N2 C25 Na1 146(4) 21_757 .
O3 Na1 C25 O3 180.000(8) 21_757 .
O2 Na1 C25 O3 -10.6(9) . .
O2 Na1 C25 O3 169.4(9) 21_757 .
OW3 Na1 C25 O3 81.2(8) . .
OW3 Na1 C25 O3 -98.8(8) 21_757 .
C25 Na1 C25 O3 100(100) 21_757 .
C24 Na1 C25 O3 172.7(11) 21_757 .
C24 Na1 C25 O3 -7.3(11) . .
Na4 Na1 C25 O3 154.5(8) 23_656 .
Na4 Na1 C25 O3 -25.5(8) 3_656 .
O3 Na1 C25 N2 40(4) . .
O3 Na1 C25 N2 -140(4) 21_757 .
O2 Na1 C25 N2 29(4) . .
O2 Na1 C25 N2 -151(4) 21_757 .
OW3 Na1 C25 N2 121(4) . .
OW3 Na1 C25 N2 -59(4) 21_757 .
C25 Na1 C25 N2 140(100) 21_757 .
C24 Na1 C25 N2 -147(4) 21_757 .
C24 Na1 C25 N2 33(4) . .
Na4 Na1 C25 N2 -166(4) 23_656 .
Na4 Na1 C25 N2 14(4) 3_656 .
O3 Na1 C25 C24 -172.7(11) . 21_757
O3 Na1 C25 C24 7.3(11) 21_757 21_757
O2 Na1 C25 C24 176.7(6) . 21_757
O2 Na1 C25 C24 -3.3(6) 21_757 21_757
OW3 Na1 C25 C24 -91.5(6) . 21_757
OW3 Na1 C25 C24 88.5(6) 21_757 21_757
C25 Na1 C25 C24 -72(100) 21_757 21_757
C24 Na1 C25 C24 180.000(6) . 21_757
Na4 Na1 C25 C24 -18.2(6) 23_656 21_757
Na4 Na1 C25 C24 161.8(6) 3_656 21_757
